data_2240820
loop_
_publ_author_name
'Muthulakshmi, Selvarasu'
'Kalaivani, Doraisamyraja'

_publ_section_title
;
 Crystal structure of 1,10-phenanthrolinium
 3-hydroxy-2,4,6-trinitrophenolate
;
_journal_coeditor_code IS5402
_journal_issue 7
_journal_name_full 'Acta Crystallographica Section E'
_journal_page_first 783
_journal_page_last 785
_journal_paper_doi 10.1107/S2056989015010737
_journal_volume 71
_journal_year 2015
_chemical_formula_iupac 'C12 H9 N2 +, C6 H2 N3 O8 -'
_chemical_formula_moiety 'C12 H9 N2 +, C6 H2 N3 O8 -'
_chemical_formula_sum 'C18 H11 N5 O8'
_chemical_formula_weight 425.32
_chemical_name_systematic
;
1,10-Phenanthrolin-1-ium 3-hydroxy-2,4,6-trinitrophenolate
;
_space_group_crystal_system monoclinic
_space_group_IT_number 14
_space_group_name_Hall '-P 2yn'
_space_group_name_H-M_alt 'P 1 21/n 1'
_symmetry_space_group_name_Hall '-P 2yn'
_symmetry_space_group_name_H-M 'P 1 21/n 1'
_atom_sites_solution_hydrogens mixed
_audit_creation_method SHELXL-2014/7
_cell_angle_alpha 90
_cell_angle_beta 118.419(2)
_cell_angle_gamma 90
_cell_formula_units_Z 4
_cell_length_a 10.0984(7)
_cell_length_b 19.0072(14)
_cell_length_c 10.5124(7)
_cell_measurement_reflns_used 8729
_cell_measurement_temperature 296(2)
_cell_measurement_theta_max 26.01
_cell_measurement_theta_min 2.30
_cell_volume 1774.6(2)
_computing_cell_refinement
;
SAINT (Bruker, 2004)
;
_computing_data_collection
;
APEX2 (Bruker, 2004)
;
_computing_data_reduction
;
SAINT (Bruker, 2004)
;
_computing_molecular_graphics
;
ORTEP-3 for Windows (Farrugia, 2012) and Mercury (Macrae <i>et al.</i>,
2008)
;
_computing_publication_material
;
SHELXL2014 (Sheldrick, 2015)
;
_computing_structure_refinement
;
SHELXL2014 (Sheldrick, 2015)
;
_computing_structure_solution
;
SIR92 (Altomare <i>et al.</i>, 1993)
;
_diffrn_ambient_temperature 296(2)
_diffrn_measured_fraction_theta_full 1.000
_diffrn_measured_fraction_theta_max 0.991
_diffrn_measurement_device_type 'Bruker Kappa APEXII CCD'
_diffrn_measurement_method '\w and \f scan'
_diffrn_radiation_monochromator graphite
_diffrn_radiation_source 'fine-focus sealed tube'
_diffrn_radiation_type MoK\a
_diffrn_radiation_wavelength 0.71073
_diffrn_reflns_av_R_equivalents 0.0396
_diffrn_reflns_limit_h_max 13
_diffrn_reflns_limit_h_min -13
_diffrn_reflns_limit_k_max 24
_diffrn_reflns_limit_k_min -24
_diffrn_reflns_limit_l_max 13
_diffrn_reflns_limit_l_min -13
_diffrn_reflns_number 35336
_diffrn_reflns_theta_full 25.242
_diffrn_reflns_theta_max 27.433
_diffrn_reflns_theta_min 2.143
_exptl_absorpt_coefficient_mu 0.129
_exptl_absorpt_correction_T_max 0.9699
_exptl_absorpt_correction_T_min 0.9523
_exptl_absorpt_correction_type multi-scan
_exptl_absorpt_process_details
;
(SADABS; Bruker, 2004)
;
_exptl_crystal_colour yellow
_exptl_crystal_density_diffrn 1.592
_exptl_crystal_description plate
_exptl_crystal_F_000 872
_exptl_crystal_size_max 0.350
_exptl_crystal_size_mid 0.300
_exptl_crystal_size_min 0.250
_refine_diff_density_max 0.239
_refine_diff_density_min -0.221
_refine_ls_extinction_method none
_refine_ls_goodness_of_fit_ref 1.013
_refine_ls_hydrogen_treatment mixed
_refine_ls_matrix_type full
_refine_ls_number_parameters 284
_refine_ls_number_reflns 4007
_refine_ls_number_restraints 0
_refine_ls_restrained_S_all 1.013
_refine_ls_R_factor_all 0.0812
_refine_ls_R_factor_gt 0.0419
_refine_ls_shift/su_max 0.000
_refine_ls_shift/su_mean 0.000
_refine_ls_structure_factor_coef Fsqd
_refine_ls_weighting_details 'w=1/[\s^2^(Fo^2^)+(0.0575P)^2^+0.5078P] where P=(Fo^2^+2Fc^2^)/3'
_refine_ls_weighting_scheme calc
_refine_ls_wR_factor_gt 0.1007
_refine_ls_wR_factor_ref 0.1254
_reflns_number_gt 2551
_reflns_number_total 4007
_reflns_threshold_expression I>2\s(I)
_cod_data_source_file is5402sup1.cif
_cod_data_source_block I
_cod_database_code 2240820
_shelx_space_group_comment
;
The symmetry employed for this shelxl refinement is uniquely defined
by the following loop, which should always be used as a source of
symmetry information in preference to the above space-group names.
They are only intended as comments.
;
_shelx_estimated_absorpt_t_min 0.956
_shelx_estimated_absorpt_t_max 0.968

loop_
_space_group_symop_operation_xyz
'x, y, z'
'-x+1/2, y+1/2, -z+1/2'
'-x, -y, -z'
'x-1/2, -y-1/2, z-1/2'

loop_
_atom_site_type_symbol
_atom_site_label
_atom_site_fract_x
_atom_site_fract_y
_atom_site_fract_z
_atom_site_U_iso_or_equiv
_atom_site_adp_type
_atom_site_calc_flag
_atom_site_occupancy
C C1 0.7553(2) 0.19947(11) 0.2956(2) 0.0454(5) Uani d 1
H H1 0.7460 0.2332 0.3549 0.054 Uiso calc 1
C C2 0.8951(2) 0.17090(12) 0.3325(2) 0.0528(5) Uani d 1
H H2 0.9799 0.1855 0.4160 0.063 Uiso calc 1
C C3 0.9067(2) 0.12136(12) 0.2455(2) 0.0494(5) Uani d 1
H H3 1.0001 0.1016 0.2703 0.059 Uiso calc 1
C C4 0.78005(19) 0.09958(10) 0.1189(2) 0.0394(4) Uani d 1
C C5 0.7858(2) 0.04786(11) 0.0239(2) 0.0518(5) Uani d 1
H H5 0.8777 0.0280 0.0436 0.062 Uiso calc 1
C C6 0.6600(3) 0.02750(11) -0.0938(2) 0.0518(5) Uani d 1
H H6 0.6664 -0.0065 -0.1544 0.062 Uiso calc 1
C C7 0.5170(2) 0.05664(10) -0.1282(2) 0.0412(4) Uani d 1
C C8 0.3825(2) 0.03423(11) -0.2468(2) 0.0512(5) Uani d 1
H H8 0.3837 -0.0012 -0.3071 0.061 Uiso calc 1
C C9 0.2506(2) 0.06479(12) -0.2725(2) 0.0548(6) Uani d 1
H H9 0.1604 0.0501 -0.3499 0.066 Uiso calc 1
C C10 0.2520(2) 0.11849(11) -0.1817(2) 0.0518(5) Uani d 1
H H10 0.1608 0.1394 -0.2021 0.062 Uiso calc 1
C C11 0.50613(19) 0.10956(9) -0.04079(19) 0.0350(4) Uani d 1
C C12 0.64071(18) 0.13032(9) 0.08508(18) 0.0331(4) Uani d 1
N N1 0.37497(16) 0.14143(8) -0.06844(17) 0.0422(4) Uani d 1
N N2 0.63483(17) 0.17898(8) 0.17614(16) 0.0370(4) Uani d 1
H H2A 0.542(2) 0.1997(11) 0.155(2) 0.049(6) Uiso d 1
C C13 0.20014(19) 0.22681(10) 0.12247(19) 0.0372(4) Uani d 1
C C14 0.30718(19) 0.28269(10) 0.14818(18) 0.0368(4) Uani d 1
C C15 0.23831(19) 0.35056(10) 0.11961(19) 0.0391(4) Uani d 1
C C16 0.0886(2) 0.36441(10) 0.06754(19) 0.0408(4) Uani d 1
C C17 -0.00782(19) 0.30634(11) 0.0441(2) 0.0427(5) Uani d 1
C C18 0.0499(2) 0.23906(11) 0.07130(19) 0.0420(4) Uani d 1
H H18 -0.0146 0.2012 0.0545 0.050 Uiso calc 1
N N3 0.24894(18) 0.15442(9) 0.15365(17) 0.0425(4) Uani d 1
N N4 0.33779(19) 0.41089(9) 0.1449(2) 0.0517(4) Uani d 1
N N5 -0.16493(18) 0.31559(11) -0.00773(18) 0.0539(5) Uani d 1
O O1 0.15283(17) 0.10808(8) 0.10657(19) 0.0679(5) Uani d 1
O O2 0.38275(15) 0.14144(7) 0.22911(15) 0.0511(4) Uani d 1
O O3 0.4138(2) 0.43000(11) 0.2680(2) 0.0912(6) Uani d 1
O O4 0.3418(2) 0.43695(11) 0.0422(2) 0.0951(7) Uani d 1
O O5 -0.21917(15) 0.37586(9) -0.04103(16) 0.0630(4) Uani d 1
O O6 -0.24439(17) 0.26421(11) -0.0213(2) 0.0863(6) Uani d 1
O O7 0.44347(13) 0.27585(7) 0.18477(15) 0.0483(4) Uani d 1
O O8 0.04242(15) 0.43111(7) 0.04180(16) 0.0577(4) Uani d 1
H H8A -0.0489 0.4327 0.0110 0.087 Uiso calc 1

loop_
_atom_site_aniso_label
_atom_site_aniso_U_11
_atom_site_aniso_U_22
_atom_site_aniso_U_33
_atom_site_aniso_U_12
_atom_site_aniso_U_13
_atom_site_aniso_U_23
C1 0.0381(10) 0.0461(12) 0.0484(11) -0.0042(8) 0.0178(9) -0.0046(9)
C2 0.0317(10) 0.0658(14) 0.0502(12) -0.0055(9) 0.0109(9) -0.0016(11)
C3 0.0292(9) 0.0600(13) 0.0577(12) 0.0085(9) 0.0196(9) 0.0102(10)
C4 0.0335(9) 0.0398(10) 0.0486(11) 0.0076(8) 0.0224(8) 0.0089(9)
C5 0.0480(12) 0.0521(13) 0.0637(13) 0.0191(10) 0.0333(11) 0.0081(10)
C6 0.0645(14) 0.0421(12) 0.0583(13) 0.0117(10) 0.0369(12) -0.0003(10)
C7 0.0482(11) 0.0351(10) 0.0435(10) 0.0012(8) 0.0245(9) 0.0034(8)
C8 0.0637(14) 0.0454(12) 0.0458(11) -0.0074(10) 0.0270(10) -0.0058(9)
C9 0.0484(12) 0.0593(14) 0.0453(12) -0.0129(10) 0.0129(10) -0.0050(10)
C10 0.0338(10) 0.0539(13) 0.0577(13) -0.0006(9) 0.0136(10) 0.0035(10)
C11 0.0334(9) 0.0328(9) 0.0399(10) 0.0014(7) 0.0184(8) 0.0053(8)
C12 0.0310(9) 0.0300(9) 0.0404(9) 0.0024(7) 0.0186(8) 0.0047(8)
N1 0.0295(8) 0.0429(9) 0.0490(9) 0.0024(7) 0.0146(7) 0.0011(7)
N2 0.0287(8) 0.0375(9) 0.0438(9) 0.0027(7) 0.0164(7) 0.0008(7)
C13 0.0345(9) 0.0380(10) 0.0394(10) 0.0043(8) 0.0177(8) 0.0016(8)
C14 0.0305(9) 0.0415(10) 0.0358(9) 0.0038(8) 0.0137(8) -0.0018(8)
C15 0.0324(9) 0.0386(10) 0.0428(10) 0.0034(8) 0.0150(8) -0.0016(8)
C16 0.0371(10) 0.0436(11) 0.0384(10) 0.0112(8) 0.0153(8) 0.0025(8)
C17 0.0295(9) 0.0572(13) 0.0405(10) 0.0098(9) 0.0158(8) 0.0063(9)
C18 0.0344(9) 0.0514(12) 0.0410(10) -0.0001(8) 0.0185(8) 0.0033(9)
N3 0.0415(9) 0.0420(9) 0.0492(9) 0.0023(7) 0.0257(8) 0.0008(7)
N4 0.0406(10) 0.0412(10) 0.0687(12) 0.0036(8) 0.0221(9) -0.0038(9)
N5 0.0327(9) 0.0761(14) 0.0513(10) 0.0101(9) 0.0187(8) 0.0090(9)
O1 0.0523(9) 0.0437(9) 0.1065(13) -0.0066(7) 0.0367(9) -0.0094(8)
O2 0.0416(8) 0.0498(8) 0.0574(8) 0.0109(6) 0.0200(7) 0.0091(7)
O3 0.0767(12) 0.0996(15) 0.0885(13) -0.0341(11) 0.0323(11) -0.0422(11)
O4 0.0991(15) 0.0829(14) 0.0965(14) -0.0256(11) 0.0410(12) 0.0204(11)
O5 0.0387(8) 0.0775(12) 0.0660(10) 0.0230(8) 0.0194(7) 0.0057(8)
O6 0.0357(8) 0.0942(14) 0.1205(16) 0.0024(9) 0.0304(9) 0.0257(12)
O7 0.0296(7) 0.0430(8) 0.0689(9) 0.0042(6) 0.0206(6) -0.0054(7)
O8 0.0441(8) 0.0482(9) 0.0739(10) 0.0189(7) 0.0225(7) 0.0038(7)

loop_
_atom_type_symbol
_atom_type_description
_atom_type_scat_dispersion_real
_atom_type_scat_dispersion_imag
_atom_type_scat_source
C C 0.0033 0.0016 'International Tables Vol C Tables 4.2.6.8 and 6.1.1.4'
H H 0.0000 0.0000 'International Tables Vol C Tables 4.2.6.8 and 6.1.1.4'
N N 0.0061 0.0033 'International Tables Vol C Tables 4.2.6.8 and 6.1.1.4'
O O 0.0106 0.0060 'International Tables Vol C Tables 4.2.6.8 and 6.1.1.4'

loop_
_geom_angle_atom_site_label_1
_geom_angle_atom_site_label_2
_geom_angle_atom_site_label_3
_geom_angle
N2 C1 C2 120.31(19)
N2 C1 H1 119.8
C2 C1 H1 119.8
C3 C2 C1 119.13(18)
C3 C2 H2 120.4
C1 C2 H2 120.4
C2 C3 C4 120.94(18)
C2 C3 H3 119.5
C4 C3 H3 119.5
C3 C4 C12 118.00(18)
C3 C4 C5 123.26(17)
C12 C4 C5 118.74(17)
C6 C5 C4 120.69(18)
C6 C5 H5 119.7
C4 C5 H5 119.7
C5 C6 C7 121.53(19)
C5 C6 H6 119.2
C7 C6 H6 119.2
C11 C7 C8 117.12(18)
C11 C7 C6 119.94(18)
C8 C7 C6 122.93(19)
C9 C8 C7 119.38(19)
C9 C8 H8 120.3
C7 C8 H8 120.3
C8 C9 C10 119.21(19)
C8 C9 H9 120.4
C10 C9 H9 120.4
N1 C10 C9 123.93(19)
N1 C10 H10 118.0
C9 C10 H10 118.0
N1 C11 C7 123.58(17)
N1 C11 C12 118.47(16)
C7 C11 C12 117.95(16)
N2 C12 C4 118.80(16)
N2 C12 C11 120.09(15)
C4 C12 C11 121.09(16)
C10 N1 C11 116.72(17)
C1 N2 C12 122.82(16)
C1 N2 H2A 117.7(12)
C12 N2 H2A 119.4(12)
C18 C13 N3 116.50(17)
C18 C13 C14 122.64(17)
N3 C13 C14 120.85(15)
O7 C14 C15 120.97(17)
O7 C14 C13 126.74(17)
C15 C14 C13 112.22(15)
C16 C15 C14 126.41(17)
C16 C15 N4 117.07(16)
C14 C15 N4 116.50(15)
O8 C16 C15 118.55(18)
O8 C16 C17 124.17(16)
C15 C16 C17 117.28(17)
C18 C17 C16 120.00(16)
C18 C17 N5 118.63(19)
C16 C17 N5 121.37(18)
C13 C18 C17 121.38(18)
C13 C18 H18 119.3
C17 C18 H18 119.3
O2 N3 O1 122.31(16)
O2 N3 C13 119.42(16)
O1 N3 C13 118.22(16)
O3 N4 O4 124.2(2)
O3 N4 C15 117.6(2)
O4 N4 C15 118.16(19)
O6 N5 O5 121.52(17)
O6 N5 C17 119.63(19)
O5 N5 C17 118.84(19)
C16 O8 H8A 109.5

loop_
_geom_bond_atom_site_label_1
_geom_bond_atom_site_label_2
_geom_bond_distance
C1 N2 1.325(2)
C1 C2 1.384(3)
C1 H1 0.9300
C2 C3 1.356(3)
C2 H2 0.9300
C3 C4 1.399(3)
C3 H3 0.9300
C4 C12 1.404(2)
C4 C5 1.422(3)
C5 C6 1.341(3)
C5 H5 0.9300
C6 C7 1.424(3)
C6 H6 0.9300
C7 C11 1.402(3)
C7 C8 1.403(3)
C8 C9 1.357(3)
C8 H8 0.9300
C9 C10 1.393(3)
C9 H9 0.9300
C10 N1 1.320(2)
C10 H10 0.9300
C11 N1 1.356(2)
C11 C12 1.429(2)
C12 N2 1.353(2)
N2 H2A 0.94(2)
C13 C18 1.367(2)
C13 N3 1.446(2)
C13 C14 1.446(3)
C14 O7 1.247(2)
C14 C15 1.428(3)
C15 C16 1.366(2)
C15 N4 1.463(3)
C16 O8 1.333(2)
C16 C17 1.414(3)
C17 C18 1.378(3)
C17 N5 1.422(2)
C18 H18 0.9300
N3 O2 1.2230(19)
N3 O1 1.227(2)
N4 O3 1.204(2)
N4 O4 1.207(3)
N5 O6 1.228(2)
N5 O5 1.246(2)
O8 H8A 0.8200

loop_
_geom_hbond_atom_site_label_D
_geom_hbond_atom_site_label_H
_geom_hbond_atom_site_label_A
_geom_hbond_site_symmetry_A
_geom_hbond_distance_DH
_geom_hbond_distance_HA
_geom_hbond_distance_DA
_geom_hbond_angle_DHA
C10 H10 O7 4_565 0.93 2.52 3.398(2) 158
N2 H2A O7 . 0.94(2) 1.87(2) 2.702(2) 146.7(17)
O8 H8A O5 . 0.82 1.88 2.579(2) 143

loop_
_geom_torsion_atom_site_label_1
_geom_torsion_atom_site_label_2
_geom_torsion_atom_site_label_3
_geom_torsion_atom_site_label_4
_geom_torsion
N2 C1 C2 C3 -0.5(3)
C1 C2 C3 C4 0.7(3)
C2 C3 C4 C12 -0.3(3)
C2 C3 C4 C5 -180.0(2)
C3 C4 C5 C6 178.0(2)
C12 C4 C5 C6 -1.7(3)
C4 C5 C6 C7 0.1(3)
C5 C6 C7 C11 2.2(3)
C5 C6 C7 C8 -177.0(2)
C11 C7 C8 C9 1.0(3)
C6 C7 C8 C9 -179.84(19)
C7 C8 C9 C10 0.9(3)
C8 C9 C10 N1 -1.2(3)
C8 C7 C11 N1 -2.8(3)
C6 C7 C11 N1 178.01(17)
C8 C7 C11 C12 176.54(17)
C6 C7 C11 C12 -2.7(3)
C3 C4 C12 N2 -0.4(3)
C5 C4 C12 N2 179.32(17)
C3 C4 C12 C11 -178.65(17)
C5 C4 C12 C11 1.1(3)
N1 C11 C12 N2 2.2(2)
C7 C11 C12 N2 -177.13(16)
N1 C11 C12 C4 -179.56(16)
C7 C11 C12 C4 1.1(2)
C9 C10 N1 C11 -0.5(3)
C7 C11 N1 C10 2.5(3)
C12 C11 N1 C10 -176.79(16)
C2 C1 N2 C12 -0.2(3)
C4 C12 N2 C1 0.6(3)
C11 C12 N2 C1 178.89(17)
C18 C13 C14 O7 -174.58(18)
N3 C13 C14 O7 6.9(3)
C18 C13 C14 C15 2.4(3)
N3 C13 C14 C15 -176.13(15)
O7 C14 C15 C16 174.20(18)
C13 C14 C15 C16 -2.9(3)
O7 C14 C15 N4 -3.9(3)
C13 C14 C15 N4 178.93(16)
C14 C15 C16 O8 -177.46(17)
N4 C15 C16 O8 0.7(3)
C14 C15 C16 C17 2.4(3)
N4 C15 C16 C17 -179.48(17)
O8 C16 C17 C18 178.77(17)
C15 C16 C17 C18 -1.1(3)
O8 C16 C17 N5 -1.2(3)
C15 C16 C17 N5 178.99(17)
N3 C13 C18 C17 177.12(16)
C14 C13 C18 C17 -1.4(3)
C16 C17 C18 C13 0.7(3)
N5 C17 C18 C13 -179.38(17)
C18 C13 N3 O2 -163.44(16)
C14 C13 N3 O2 15.1(3)
C18 C13 N3 O1 14.3(2)
C14 C13 N3 O1 -167.14(17)
C16 C15 N4 O3 103.1(2)
C14 C15 N4 O3 -78.6(2)
C16 C15 N4 O4 -79.0(2)
C14 C15 N4 O4 99.3(2)
C18 C17 N5 O6 3.0(3)
C16 C17 N5 O6 -177.05(19)
C18 C17 N5 O5 -175.60(17)
C16 C17 N5 O5 4.3(3)

_cod_database_fobs_code 2240820
